data_1528491
loop_
_publ_author_name
'Foo, M.L.'
'Lee, W.-L.'
'Huang, Q.'
'Lynn, J.W.'
'Hagemann, I.S.'
'Klimczuk, T.'
'Ong, N.P.'
'Cava, R.J.'

_publ_section_title
;
 Synthesis, structure and physical properties of Ru ferrites: Ba M Ru5 O11
 (M= Li and Cu) and Ba M'2 Ru4 O11 (M'= Mn, Fe and Co)
;
_journal_name_full 'Journal of Solid State Chemistry'
_journal_page_first 563
_journal_page_last 572
_journal_volume 179
_journal_year 2006
_chemical_formula_sum 'Ba Mn2.04 O11 Ru3.96'
_chemical_name_systematic 'Ba ((Mn2.04 Ru3.96) O11)'
_space_group_IT_number 194
_symmetry_space_group_name_Hall '-P 6c 2c'
_symmetry_space_group_name_H-M 'P 63/m m c'
_cell_angle_alpha 90
_cell_angle_beta 90
_cell_angle_gamma 120
_cell_formula_units_Z 2
_cell_length_a 5.88779
_cell_length_b 5.88779
_cell_length_c 13.5538
_cell_volume 406.908
_citation_journal_id_ASTM JSSCBI
_cod_data_source_file Foo_JSSCBI_2006_931.cif
_cod_data_source_block Ba1Mn2.04O11Ru3.96
_cod_original_cell_volume 406.9081
_cod_original_formula_sum 'Ba1 Mn2.04 O11 Ru3.96'
_cod_database_code 1528491

loop_
_symmetry_equiv_pos_as_xyz
x,y,z
x-y,x,z+1/2
-y,x-y,z
-x,-y,z+1/2
-x+y,-x,z
y,-x+y,z+1/2
-y,-x,-z+1/2
x-y,-y,-z
x,x-y,-z+1/2
y,x,-z
-x+y,y,-z+1/2
-x,-x+y,-z
-x,-y,-z
-x+y,-x,-z-1/2
y,-x+y,-z
x,y,-z-1/2
x-y,x,-z
-y,x-y,-z-1/2
y,x,z-1/2
-x+y,y,z
-x,-x+y,z-1/2
-y,-x,z
x-y,-y,z-1/2
x,x-y,z

loop_
_atom_site_label
_atom_site_type_symbol
_atom_site_fract_x
_atom_site_fract_y
_atom_site_fract_z
_atom_site_occupancy
_atom_site_U_iso_or_equiv
O1 O-2 0.171 0.342 0.08024 1 0.0
Mn3 Mn+3 0.33333 0.66667 0.75 0.967 0.0
O3 O-2 0.33333 0.66667 0.5811 1 0.0
Ba1 Ba+2 0.33333 0.66667 0.25 1 0.0
Ru2 Ru+3 0.5 0 0 0.759 0.0
Mn1 Mn+3 0 0 0.1502 0.174 0.0
Ru3 Ru+3 0.33333 0.66667 0.75 0.033 0.0
O2 O-2 0.8541 0.7082 0.25 1 0.0
Ru1 Ru+3 0 0 0.1502 0.826 0.0
Mn2 Mn+3 0.5 0 0 0.241 0.0
